data_7219718
loop_
_publ_author_name
'Koskinen, L.'
'Hirva, P.'
'Hasu, A.'
'J\"a\"askel\"ainen, S.'
'Koivistoinen, J.'
'Pettersson, M.'
'Haukka, M.'

_publ_section_title
;
 Modification of the supramolecular structure of [(thione)IY] (Y = Cl, Br)
 systems by cooperation of strong halogen bonds and hydrogen bonds
;
_journal_issue 13
_journal_name_full CrystEngComm
_journal_page_first 2718
_journal_paper_doi 10.1039/C4CE02449D
_journal_volume 17
_journal_year 2015
_chemical_formula_moiety 'C8 H7 Cl I N S2'
_chemical_formula_sum 'C8 H7 Cl I N S2'
_chemical_formula_weight 343.62
_chemical_melting_point 408.0(10)
_chemical_name_common '[(mbtt)ICl] '
_chemical_name_systematic '[(N-methylbenzothiazole-2-thione)ICl] '
_space_group_crystal_system orthorhombic
_space_group_IT_number 62
_space_group_name_Hall '-P 2ac 2n'
_space_group_name_H-M_alt 'P n m a'
_symmetry_space_group_name_Hall '-P 2ac 2n'
_symmetry_space_group_name_H-M 'P n m a'
_atom_sites_solution_hydrogens mixed
_audit_creation_method SHELXL-2014
_audit_update_record
;
2014-12-11 deposited with the CCDC.
2015-03-02 downloaded from the CCDC.
;
_cell_angle_alpha 90
_cell_angle_beta 90
_cell_angle_gamma 90
_cell_formula_units_Z 4
_cell_length_a 9.0044(11)
_cell_length_b 6.6957(8)
_cell_length_c 17.835(2)
_cell_measurement_reflns_used 8578
_cell_measurement_temperature 120(2)
_cell_measurement_theta_max 33.12
_cell_measurement_theta_min 2.53
_cell_volume 1075.3(2)
_computing_cell_refinement 'SAINT (Bruker AXS, 2009)'
_computing_data_collection 'APEX2 (Bruker AXS, 2010)'
_computing_data_reduction 'SAINT (Bruker AXS, 2009)'
_computing_molecular_graphics 'CrystaMaker (CrystalMaker Software ltd., 2014)'
_computing_publication_material 'SHELXL-2014 (Sheldrick, 2008)'
_computing_structure_refinement 'SHELXL-97 (Sheldrick, 2008)'
_computing_structure_solution 'SHELXS-97 (Sheldrick, 2008)'
_diffrn_ambient_temperature 120(2)
_diffrn_detector_area_resol_mean 16
_diffrn_measured_fraction_theta_full 1.000
_diffrn_measured_fraction_theta_max 1.000
_diffrn_measurement_device '62mm x 62mm CCD camera on three-circle goniostat'
_diffrn_measurement_device_type 'Bruker SMART APEX II CCD'
_diffrn_measurement_method '\f scans and \w scans'
_diffrn_radiation_monochromator 'flat graphite crystal'
_diffrn_radiation_source 'sealed tube'
_diffrn_radiation_type MoK\a
_diffrn_radiation_wavelength 0.71073
_diffrn_reflns_av_R_equivalents 0.0213
_diffrn_reflns_av_unetI/netI 0.0163
_diffrn_reflns_Laue_measured_fraction_full 1.000
_diffrn_reflns_Laue_measured_fraction_max 1.000
_diffrn_reflns_limit_h_max 13
_diffrn_reflns_limit_h_min -11
_diffrn_reflns_limit_k_max 10
_diffrn_reflns_limit_k_min -10
_diffrn_reflns_limit_l_max 27
_diffrn_reflns_limit_l_min -27
_diffrn_reflns_number 13611
_diffrn_reflns_point_group_measured_fraction_full 1.000
_diffrn_reflns_point_group_measured_fraction_max 1.000
_diffrn_reflns_theta_full 25.242
_diffrn_reflns_theta_max 33.175
_diffrn_reflns_theta_min 2.284
_exptl_absorpt_coefficient_mu 3.567
_exptl_absorpt_correction_T_max 0.7465
_exptl_absorpt_correction_T_min 0.6798
_exptl_absorpt_correction_type multi-scan
_exptl_absorpt_process_details 'SADABS (Sheldrick, 2012)'
_exptl_crystal_colour yellow
_exptl_crystal_density_diffrn 2.123
_exptl_crystal_description block
_exptl_crystal_F_000 656
_exptl_crystal_recrystallization_method 'Re-crystallisation from solvent: dichloromethane'
_exptl_crystal_size_max 0.063
_exptl_crystal_size_mid 0.060
_exptl_crystal_size_min 0.048
_refine_diff_density_max 0.593
_refine_diff_density_min -0.980
_refine_diff_density_rms 0.157
_refine_ls_extinction_method none
_refine_ls_goodness_of_fit_ref 1.093
_refine_ls_hydrogen_treatment mixed
_refine_ls_matrix_type full
_refine_ls_number_parameters 84
_refine_ls_number_reflns 2209
_refine_ls_number_restraints 4
_refine_ls_restrained_S_all 1.093
_refine_ls_R_factor_all 0.0195
_refine_ls_R_factor_gt 0.0163
_refine_ls_shift/su_max 0.010
_refine_ls_shift/su_mean 0.000
_refine_ls_structure_factor_coef Fsqd
_refine_ls_weighting_details 'w=1/[\s^2^(Fo^2^)+(0.0177P)^2^+0.3639P] where P=(Fo^2^+2Fc^2^)/3'
_refine_ls_weighting_scheme calc
_refine_ls_wR_factor_gt 0.0364
_refine_ls_wR_factor_ref 0.0372
_reflns_Friedel_coverage 0.000
_reflns_number_gt 2033
_reflns_number_total 2209
_reflns_threshold_expression 'I > 2\s(I)'
_cod_data_source_file c4ce02449d2.cif
_cod_data_source_block X_ma
_cod_depositor_comments
;
The following automatic conversions were performed:

'_chemical_melting_point' value '407-409' was changed to '408.0(10)'
- the average value was taken and precision was estimated.

Automatic conversion script
Id: cif_fix_values 3086 2015-02-26 13:12:21Z robertas 

 Adding full bibliography for 7219718--7219721.cif.
;
_cod_database_code 7219718
_shelx_space_group_comment
;
The symmetry employed for this shelxl refinement is uniquely defined
by the following loop, which should always be used as a source of
symmetry information in preference to the above space-group names.
They are only intended as comments.
;
_shelx_estimated_absorpt_t_min 0.617
_shelx_estimated_absorpt_t_max 0.717
_shelxl_version_number 2014-3

loop_
_space_group_symop_operation_xyz
'x, y, z'
'x+1/2, -y+1/2, -z+1/2'
'-x, y+1/2, -z'
'-x+1/2, -y, z+1/2'
'-x, -y, -z'
'-x-1/2, y-1/2, z-1/2'
'x, -y-1/2, z'
'x-1/2, y, -z-1/2'

loop_
_atom_site_label
_atom_site_type_symbol
_atom_site_fract_x
_atom_site_fract_y
_atom_site_fract_z
_atom_site_U_iso_or_equiv
_atom_site_adp_type
_atom_site_occupancy
_atom_site_site_symmetry_order
_atom_site_calc_flag
_atom_site_refinement_flags_posn
_atom_site_refinement_flags_adp
_atom_site_refinement_flags_occupancy
I1 I 0.82923(2) 0.2500 1.21141(2) 0.01574(3) Uani 1 2 d S T P
Cl1 Cl 0.74658(5) 0.2500 1.35214(3) 0.02318(9) Uani 1 2 d S T P
S2 S 0.56998(5) 0.2500 1.06839(2) 0.01410(7) Uani 1 2 d S T P
S1 S 0.90906(5) 0.2500 1.07432(2) 0.01843(8) Uani 1 2 d S T P
N1 N 0.73658(17) 0.2500 0.95209(8) 0.0151(3) Uani 1 2 d S T P
C4 C 0.2959(2) 0.2500 0.88702(10) 0.0189(3) Uani 1 2 d S T P
H4 H 0.1938 0.2500 0.8736 0.023 Uiso 1 2 calc R U P
C3 C 0.3349(2) 0.2500 0.96220(10) 0.0165(3) Uani 1 2 d S T P
H3 H 0.2613 0.2500 1.0003 0.020 Uiso 1 2 calc R U P
C2 C 0.4854(2) 0.2500 0.98002(9) 0.0139(3) Uani 1 2 d S T P
C1 C 0.7429(2) 0.2500 1.02731(9) 0.0147(3) Uani 1 2 d S T P
C5 C 0.4032(2) 0.2500 0.83072(10) 0.0219(3) Uani 1 2 d S T P
H5 H 0.3729 0.2500 0.7797 0.026 Uiso 1 2 calc R U P
C6 C 0.5529(2) 0.2500 0.84782(10) 0.0196(3) Uani 1 2 d S T P
H6 H 0.6261 0.2500 0.8095 0.023 Uiso 1 2 calc R U P
C7 C 0.5923(2) 0.2500 0.92338(9) 0.0151(3) Uani 1 2 d S T P
C8 C 0.8685(2) 0.2500 0.90335(11) 0.0216(3) Uani 1 2 d DS T P
H8A H 0.867(2) 0.3679(18) 0.8724(9) 0.032 Uiso 1 1 d D U .
H8B H 0.951(2) 0.2500 0.9355(12) 0.032 Uiso 1 2 d DS U P

loop_
_atom_site_aniso_label
_atom_site_aniso_U_11
_atom_site_aniso_U_22
_atom_site_aniso_U_33
_atom_site_aniso_U_23
_atom_site_aniso_U_13
_atom_site_aniso_U_12
I1 0.01310(6) 0.01828(5) 0.01585(5) 0.000 -0.00212(4) 0.000
Cl1 0.0158(2) 0.0362(2) 0.01747(18) 0.000 0.00061(15) 0.000
S2 0.01191(19) 0.01644(15) 0.01396(16) 0.000 -0.00043(14) 0.000
S1 0.0118(2) 0.02683(19) 0.01661(18) 0.000 -0.00188(16) 0.000
N1 0.0106(7) 0.0196(6) 0.0149(6) 0.000 -0.0002(5) 0.000
C4 0.0146(8) 0.0219(7) 0.0202(8) 0.000 -0.0043(6) 0.000
C3 0.0134(8) 0.0168(6) 0.0192(7) 0.000 -0.0012(6) 0.000
C2 0.0132(8) 0.0127(5) 0.0159(6) 0.000 -0.0009(6) 0.000
C1 0.0111(8) 0.0159(6) 0.0172(7) 0.000 -0.0006(6) 0.000
C5 0.0206(9) 0.0290(8) 0.0161(7) 0.000 -0.0035(7) 0.000
C6 0.0179(9) 0.0263(7) 0.0145(7) 0.000 0.0008(6) 0.000
C7 0.0124(8) 0.0160(6) 0.0171(7) 0.000 -0.0008(6) 0.000
C8 0.0114(8) 0.0334(9) 0.0199(8) 0.000 0.0037(6) 0.000

loop_
_atom_type_symbol
_atom_type_description
_atom_type_scat_dispersion_real
_atom_type_scat_dispersion_imag
_atom_type_scat_source
C C 0.0033 0.0016 'International Tables Vol C Tables 4.2.6.8 and 6.1.1.4'
H H 0.0000 0.0000 'International Tables Vol C Tables 4.2.6.8 and 6.1.1.4'
N N 0.0061 0.0033 'International Tables Vol C Tables 4.2.6.8 and 6.1.1.4'
S S 0.1246 0.1234 'International Tables Vol C Tables 4.2.6.8 and 6.1.1.4'
Cl Cl 0.1484 0.1585 'International Tables Vol C Tables 4.2.6.8 and 6.1.1.4'
I I -0.4742 1.8119 'International Tables Vol C Tables 4.2.6.8 and 6.1.1.4'

loop_
_geom_angle_atom_site_label_1
_geom_angle_atom_site_label_2
_geom_angle_atom_site_label_3
_geom_angle
S1 I1 Cl1 179.868(15)
C1 S2 C2 90.59(8)
C1 S1 I1 102.89(6)
C1 N1 C7 113.94(15)
C1 N1 C8 123.78(16)
C7 N1 C8 122.28(15)
C3 C4 C5 121.45(18)
C3 C4 H4 119.3
C5 C4 H4 119.3
C4 C3 C2 117.87(17)
C4 C3 H3 121.1
C2 C3 H3 121.1
C3 C2 C7 120.42(15)
C3 C2 S2 129.00(13)
C7 C2 S2 110.58(13)
N1 C1 S1 121.70(14)
N1 C1 S2 112.77(13)
S1 C1 S2 125.53(10)
C6 C5 C4 121.13(17)
C6 C5 H5 119.4
C4 C5 H5 119.4
C5 C6 C7 117.51(17)
C5 C6 H6 121.2
C7 C6 H6 121.2
C6 C7 C2 121.62(17)
C6 C7 N1 126.27(17)
C2 C7 N1 112.11(15)
N1 C8 H8A 109.0(11)
N1 C8 H8B 106.0(15)
H8A C8 H8B 111.2(13)

loop_
_geom_bond_atom_site_label_1
_geom_bond_atom_site_label_2
_geom_bond_distance
I1 S1 2.5483(5)
I1 Cl1 2.6180(6)
S2 C1 1.7209(18)
S2 C2 1.7507(17)
S1 C1 1.7151(18)
N1 C1 1.343(2)
N1 C7 1.397(2)
N1 C8 1.472(2)
C4 C3 1.386(3)
C4 C5 1.393(3)
C4 H4 0.9500
C3 C2 1.392(2)
C3 H3 0.9500
C2 C7 1.395(2)
C5 C6 1.382(3)
C5 H5 0.9500
C6 C7 1.394(2)
C6 H6 0.9500
C8 H8A 0.963(12)
C8 H8B 0.937(16)
